data_7701314
loop_
_publ_author_name
'Huang, Gang'
'Yi, Xiaohui'
'Gendron, Frederic'
'Le Guennic, Boris'
'Guizouarn, Thierry'
'Daiguebonne, Carole'
'Calvez, Guillaume'
'Suffren, Yan'
'Guillou, Olivier'
'Bernot, Kevin'

_publ_section_title
;
 A supramolecular chain of dimeric Dy single molecule magnets decorated
 with azobenzene ligands.
;
_journal_issue 42
_journal_name_full 'Dalton transactions (Cambridge, England : 2003)'
_journal_page_first 16053
_journal_page_last 16061
_journal_paper_doi 10.1039/c9dt03540k
_journal_volume 48
_journal_year 2019
_chemical_formula_sum 'C90 H94 Dy2 N12 O20 S6'
_chemical_formula_weight 2181.13
_space_group_crystal_system triclinic
_space_group_IT_number 2
_space_group_name_Hall '-P 1'
_space_group_name_H-M_alt 'P -1'
_symmetry_space_group_name_Hall '-P 1'
_symmetry_space_group_name_H-M 'P -1'
_atom_sites_solution_hydrogens mixed
_audit_creation_method SHELXL-2014
_audit_update_record
;
2019-08-30 deposited with the CCDC.    2019-10-07 downloaded from the CCDC.
;
_cell_angle_alpha 73.206(5)
_cell_angle_beta 82.343(5)
_cell_angle_gamma 86.259(5)
_cell_formula_units_Z 1
_cell_length_a 8.284(5)
_cell_length_b 16.928(5)
_cell_length_c 17.992(5)
_cell_measurement_reflns_used 9979
_cell_measurement_temperature 150(2)
_cell_measurement_theta_max 27.501
_cell_measurement_theta_min 1.191
_cell_volume 2392.9(17)
_computing_structure_refinement 'SHELXL-2014 (Sheldrick, 2014)'
_diffrn_ambient_temperature 150(2)
_diffrn_measured_fraction_theta_full 0.995
_diffrn_measured_fraction_theta_max 0.986
_diffrn_measurement_device_type Bruker-AXS
_diffrn_radiation_type MoK\a
_diffrn_radiation_wavelength 0.71069
_diffrn_reflns_av_R_equivalents 0.0
_diffrn_reflns_av_unetI/netI 0.0350
_diffrn_reflns_Laue_measured_fraction_full 0.995
_diffrn_reflns_Laue_measured_fraction_max 0.986
_diffrn_reflns_limit_h_max 7
_diffrn_reflns_limit_h_min -10
_diffrn_reflns_limit_k_max 21
_diffrn_reflns_limit_k_min -21
_diffrn_reflns_limit_l_max 23
_diffrn_reflns_limit_l_min -23
_diffrn_reflns_number 10852
_diffrn_reflns_point_group_measured_fraction_full 0.995
_diffrn_reflns_point_group_measured_fraction_max 0.986
_diffrn_reflns_theta_full 25.240
_diffrn_reflns_theta_max 27.501
_diffrn_reflns_theta_min 1.191
_exptl_absorpt_coefficient_mu 1.754
_exptl_absorpt_correction_T_max 0.645
_exptl_absorpt_correction_T_min 0.494
_exptl_absorpt_correction_type multi-scan
_exptl_absorpt_process_details
;
  [Sheldrick, G.M. (2002). SADABS Bruker AXS Inc., Madison, Wisconsin, USA]
;
_exptl_crystal_density_diffrn 1.514
_exptl_crystal_description prism
_exptl_crystal_F_000 1106
_exptl_crystal_size_max 0.6
_exptl_crystal_size_mid 0.3
_exptl_crystal_size_min 0.2
_refine_diff_density_max 1.487
_refine_diff_density_min -0.760
_refine_diff_density_rms 0.177
_refine_ls_extinction_method none
_refine_ls_goodness_of_fit_ref 1.189
_refine_ls_hydrogen_treatment mixed
_refine_ls_matrix_type full
_refine_ls_number_parameters 594
_refine_ls_number_reflns 10852
_refine_ls_number_restraints 0
_refine_ls_restrained_S_all 1.189
_refine_ls_R_factor_all 0.0252
_refine_ls_R_factor_gt 0.0219
_refine_ls_shift/su_max 0.045
_refine_ls_shift/su_mean 0.001
_refine_ls_structure_factor_coef Fsqd
_refine_ls_weighting_details 'w=1/[\s^2^(Fo^2^)+(0.0405P)^2^+1.0347P] where P=(Fo^2^+2Fc^2^)/3'
_refine_ls_weighting_scheme calc
_refine_ls_wR_factor_gt 0.0650
_refine_ls_wR_factor_ref 0.0786
_reflns_Friedel_coverage 0.000
_reflns_number_gt 10230
_reflns_number_total 10852
_reflns_threshold_expression 'I > 2\s(I)'
_cod_data_source_file c9dt03540k2.cif
_cod_data_source_block shelx
_cod_depositor_comments 'Adding full bibliography for 7701314.cif.'
_cod_database_code 7701314
_shelx_space_group_comment
;
The symmetry employed for this shelxl refinement is uniquely defined
by the following loop, which should always be used as a source of
symmetry information in preference to the above space-group names.
They are only intended as comments.
;
_shelxl_version_number 2014-3

loop_
_space_group_symop_operation_xyz
'x, y, z'
'-x, -y, -z'

loop_
_atom_site_label
_atom_site_type_symbol
_atom_site_fract_x
_atom_site_fract_y
_atom_site_fract_z
_atom_site_U_iso_or_equiv
_atom_site_adp_type
_atom_site_occupancy
_atom_site_site_symmetry_order
_atom_site_calc_flag
_atom_site_refinement_flags_posn
_atom_site_refinement_flags_adp
Dy1 Dy 0.17628(2) 0.09745(2) 0.50570(2) 0.01374(5) Uani 1 1 d . .
S2 S 0.37337(7) 0.05237(4) 0.67294(4) 0.02244(12) Uani 1 1 d . .
S3 S 0.41985(10) -0.05306(6) 0.94291(5) 0.04219(19) Uani 1 1 d . .
S4 S -0.14344(13) 0.19933(7) 0.84398(7) 0.0577(3) Uani 1 1 d . .
O5 O 0.2814(2) 0.21974(11) 0.40946(10) 0.0223(4) Uani 1 1 d . .
C1 C -0.5099(3) 0.29529(17) 0.53964(18) 0.0300(6) Uani 1 1 d . .
H1 H -0.6111 0.2850 0.5280 0.036 Uiso 1 1 calc R U
O7 O 0.43820(19) 0.10844(10) 0.41871(10) 0.0196(3) Uani 1 1 d . .
O8 O -0.0861(2) -0.05811(11) 0.59179(10) 0.0204(3) Uani 1 1 d . .
O9 O -0.0924(2) 0.15476(11) 0.49341(11) 0.0213(3) Uani 1 1 d . .
O4 O 0.3666(2) 0.09623(11) 0.58665(10) 0.0227(4) Uani 1 1 d . .
O1 O 0.0411(2) 0.03271(11) 0.62919(10) 0.0218(4) Uani 1 1 d . .
O2 O 0.0526(2) 0.21099(11) 0.55761(11) 0.0218(4) Uani 1 1 d . .
O3 O 0.2787(2) -0.03960(11) 0.52776(11) 0.0210(4) Uani 1 1 d . .
C6 C 0.8518(4) 0.5545(2) -0.13247(18) 0.0394(7) Uani 1 1 d . .
H6 H 0.8125 0.6044 -0.1631 0.047 Uiso 1 1 calc R U
C5 C 0.9942(4) 0.5193(2) -0.15862(17) 0.0367(7) Uani 1 1 d . .
H5 H 1.0514 0.5453 -0.2067 0.044 Uiso 1 1 calc R U
C2 C 0.3274(4) 0.1311(2) 0.7204(2) 0.0427(8) Uani 1 1 d . .
H2A H 0.3294 0.1079 0.7757 0.064 Uiso 1 1 calc R U
H2B H 0.4069 0.1733 0.7007 0.064 Uiso 1 1 calc R U
H2C H 0.2211 0.1547 0.7106 0.064 Uiso 1 1 calc R U
C17 C -0.0826(3) -0.07876(15) 0.72765(13) 0.0166(4) Uani 1 1 d . .
C18 C -1.0171(4) 0.62858(19) 0.62540(19) 0.0414(8) Uani 1 1 d . .
H18 H -1.1029 0.6660 0.6294 0.050 Uiso 1 1 calc R U
C19 C -0.9153(4) 0.50367(19) 0.5951(2) 0.0395(7) Uani 1 1 d . .
H19 H -0.9320 0.4573 0.5796 0.047 Uiso 1 1 calc R U
C20 C -1.0417(4) 0.5594(2) 0.6024(2) 0.0465(9) Uani 1 1 d . .
H20 H -1.1446 0.5503 0.5917 0.056 Uiso 1 1 calc R U
N4 N 0.7906(3) 0.34359(14) 0.10043(13) 0.0255(5) Uani 1 1 d . .
C22 C -0.0388(3) -0.03179(14) 0.64322(13) 0.0161(4) Uani 1 1 d . .
N3 N 0.7288(3) 0.40711(15) 0.05782(13) 0.0272(5) Uani 1 1 d . .
C24 C 0.8252(3) 0.44180(17) -0.01500(15) 0.0252(5) Uani 1 1 d . .
N6 N -0.6370(3) 0.41128(15) 0.57638(15) 0.0304(5) Uani 1 1 d . .
C26 C -0.1614(3) -0.15350(16) 0.74756(14) 0.0215(5) Uani 1 1 d . .
H26 H -0.1807 -0.1764 0.7085 0.026 Uiso 1 1 calc R U
C27 C 0.5553(3) 0.34846(16) 0.20136(16) 0.0262(5) Uani 1 1 d . .
H27 H 0.5233 0.4012 0.1735 0.031 Uiso 1 1 calc R U
C28 C -0.3393(3) 0.37816(16) 0.58470(16) 0.0272(6) Uani 1 1 d . .
H28 H -0.3272 0.4233 0.6030 0.033 Uiso 1 1 calc R U
C29 C -0.2245(3) 0.25944(14) 0.54599(14) 0.0195(5) Uani 1 1 d . .
C30 C -0.7622(3) 0.51855(17) 0.61160(15) 0.0277(6) Uani 1 1 d . .
C31 C 0.5126(3) 0.22892(15) 0.31304(14) 0.0188(4) Uani 1 1 d . .
N5 N -0.6173(3) 0.46884(14) 0.60369(13) 0.0286(5) Uani 1 1 d . .
C33 C 0.4065(3) 0.18357(14) 0.38497(14) 0.0168(4) Uani 1 1 d . .
C34 C -0.1798(3) -0.16015(17) 0.88357(14) 0.0244(5) Uani 1 1 d . .
C35 C -0.0792(3) 0.20563(14) 0.53235(14) 0.0177(4) Uani 1 1 d . .
N1 N -0.3312(3) -0.24989(15) 0.97890(13) 0.0297(5) Uani 1 1 d . .
O91 O 0.5014(4) 0.0016(2) 0.86921(17) 0.0643(8) Uani 1 1 d . .
C38 C 0.6527(3) 0.19072(16) 0.28557(15) 0.0221(5) Uani 1 1 d . .
H38 H 0.6850 0.1381 0.3137 0.027 Uiso 1 1 calc R U
C39 C 0.5849(3) 0.0375(2) 0.68112(17) 0.0334(6) Uani 1 1 d . .
H39A H 0.6005 0.0098 0.7344 0.050 Uiso 1 1 calc R U
H39B H 0.6328 0.0045 0.6481 0.050 Uiso 1 1 calc R U
H39C H 0.6358 0.0900 0.6653 0.050 Uiso 1 1 calc R U
C40 C -0.2065(3) 0.32678(16) 0.57398(15) 0.0243(5) Uani 1 1 d . .
H40 H -0.1052 0.3372 0.5854 0.029 Uiso 1 1 calc R U
C42 C 0.6934(3) 0.30940(16) 0.17297(14) 0.0220(5) Uani 1 1 d . .
C43 C -0.4911(3) 0.36180(17) 0.56795(16) 0.0272(5) Uani 1 1 d . .
C44 C -0.0493(3) -0.04593(16) 0.78671(14) 0.0223(5) Uani 1 1 d . .
H44 H 0.0042 0.0037 0.7738 0.027 Uiso 1 1 calc R U
C45 C 0.7439(3) 0.23166(16) 0.21586(15) 0.0236(5) Uani 1 1 d . .
H45 H 0.8388 0.2069 0.1980 0.028 Uiso 1 1 calc R U
C46 C -0.0958(3) -0.08709(18) 0.86428(15) 0.0266(5) Uani 1 1 d . .
H46 H -0.0708 -0.0659 0.9036 0.032 Uiso 1 1 calc R U
N2 N -0.2268(3) -0.19624(15) 0.96565(13) 0.0293(5) Uani 1 1 d . .
C49 C 0.7666(4) 0.51619(19) -0.06065(18) 0.0362(7) Uani 1 1 d . .
H49 H 0.6705 0.5403 -0.0431 0.043 Uiso 1 1 calc R U
C50 C -0.2114(3) -0.19416(16) 0.82531(15) 0.0253(5) Uani 1 1 d . .
H50 H -0.2654 -0.2436 0.8384 0.030 Uiso 1 1 calc R U
C51 C -0.3749(4) -0.3123(2) 1.19795(17) 0.0369(7) Uani 1 1 d . .
H51 H -0.3380 -0.2995 1.2396 0.044 Uiso 1 1 calc R U
O90 O -0.0030(4) 0.1398(2) 0.8596(2) 0.0724(9) Uani 1 1 d . .
C53 C -0.4882(4) -0.3513(2) 1.07495(17) 0.0346(6) Uani 1 1 d . .
H53 H -0.5268 -0.3638 1.0336 0.041 Uiso 1 1 calc R U
C55 C 0.4668(3) 0.30826(16) 0.27098(16) 0.0247(5) Uani 1 1 d . .
H55 H 0.3753 0.3344 0.2902 0.030 Uiso 1 1 calc R U
C56 C -0.3765(3) 0.24455(16) 0.52902(17) 0.0264(5) Uani 1 1 d . .
H56 H -0.3887 0.1998 0.5103 0.032 Uiso 1 1 calc R U
C58 C -0.8657(4) 0.64220(18) 0.64242(17) 0.0386(7) Uani 1 1 d . .
H58 H -0.8497 0.6884 0.6583 0.046 Uiso 1 1 calc R U
C59 C -0.3790(3) -0.28811(18) 1.06028(15) 0.0281(6) Uani 1 1 d . .
C60 C 0.9689(4) 0.40578(19) -0.04126(17) 0.0324(6) Uani 1 1 d . .
H60 H 1.0087 0.3559 -0.0109 0.039 Uiso 1 1 calc R U
C61 C -0.4815(4) -0.3768(2) 1.21239(17) 0.0365(7) Uani 1 1 d . .
H61 H -0.5137 -0.4074 1.2636 0.044 Uiso 1 1 calc R U
C65 C 1.0520(4) 0.4451(2) -0.11313(18) 0.0402(7) Uani 1 1 d . .
H65 H 1.1480 0.4213 -0.1311 0.048 Uiso 1 1 calc R U
C66 C -0.7376(4) 0.58696(18) 0.63580(16) 0.0322(6) Uani 1 1 d . .
H66 H -0.6355 0.5958 0.6475 0.039 Uiso 1 1 calc R U
C68 C -0.3234(4) -0.26690(19) 1.12168(16) 0.0324(6) Uani 1 1 d . .
H68 H -0.2534 -0.2233 1.1118 0.039 Uiso 1 1 calc R U
C69 C 0.2338(4) -0.0005(2) 0.9667(2) 0.0466(8) Uani 1 1 d . .
H69A H 0.1766 -0.0337 1.0143 0.070 Uiso 1 1 calc R U
H69B H 0.2582 0.0514 0.9736 0.070 Uiso 1 1 calc R U
H69C H 0.1671 0.0089 0.9251 0.070 Uiso 1 1 calc R U
C72 C -0.5395(4) -0.3957(2) 1.15142(18) 0.0372(7) Uani 1 1 d . .
H72 H -0.6127 -0.4379 1.1615 0.045 Uiso 1 1 calc R U
C74 C -0.0668(6) 0.2908(3) 0.7747(3) 0.0703(13) Uani 1 1 d . .
H74A H -0.1542 0.3309 0.7632 0.105 Uiso 1 1 calc R U
H74B H 0.0146 0.3128 0.7959 0.105 Uiso 1 1 calc R U
H74C H -0.0193 0.2783 0.7276 0.105 Uiso 1 1 calc R U
C77 C 0.3318(5) -0.1329(3) 0.9174(3) 0.0688(13) Uani 1 1 d . .
H77A H 0.2775 -0.1699 0.9636 0.103 Uiso 1 1 calc R U
H77B H 0.2545 -0.1093 0.8812 0.103 Uiso 1 1 calc R U
H77C H 0.4158 -0.1628 0.8936 0.103 Uiso 1 1 calc R U
C78 C -0.2522(6) 0.1664(3) 0.7814(3) 0.0727(14) Uani 1 1 d . .
H78A H -0.3449 0.2028 0.7692 0.109 Uiso 1 1 calc R U
H78B H -0.1827 0.1671 0.7340 0.109 Uiso 1 1 calc R U
H78C H -0.2884 0.1113 0.8067 0.109 Uiso 1 1 calc R U
H3 H 0.363(4) -0.060(2) 0.5443(18) 0.025(8) Uiso 1 1 d . .
H4 H 0.239(4) -0.078(2) 0.5213(19) 0.028(9) Uiso 1 1 d . .

loop_
_atom_site_aniso_label
_atom_site_aniso_U_11
_atom_site_aniso_U_22
_atom_site_aniso_U_33
_atom_site_aniso_U_23
_atom_site_aniso_U_13
_atom_site_aniso_U_12
Dy1 0.00990(6) 0.01437(6) 0.01531(7) -0.00206(4) -0.00142(4) 0.00149(4)
S2 0.0176(3) 0.0261(3) 0.0219(3) -0.0037(2) -0.0047(2) 0.0025(2)
S3 0.0385(4) 0.0547(5) 0.0390(4) -0.0203(4) -0.0136(3) 0.0083(4)
S4 0.0540(6) 0.0660(7) 0.0594(6) -0.0255(5) -0.0130(5) 0.0020(5)
O5 0.0178(8) 0.0187(8) 0.0250(9) -0.0018(7) 0.0045(7) 0.0035(6)
C1 0.0202(12) 0.0256(13) 0.0440(16) -0.0091(12) -0.0062(11) 0.0036(10)
O7 0.0140(7) 0.0183(8) 0.0221(8) 0.0001(6) -0.0014(6) 0.0025(6)
O8 0.0163(8) 0.0282(9) 0.0159(8) -0.0059(7) -0.0028(6) 0.0049(7)
O9 0.0155(8) 0.0200(8) 0.0304(9) -0.0107(7) -0.0041(7) 0.0040(6)
O4 0.0180(8) 0.0256(9) 0.0231(9) -0.0028(7) -0.0064(7) -0.0017(7)
O1 0.0196(8) 0.0223(9) 0.0200(8) -0.0021(7) 0.0020(7) -0.0017(7)
O2 0.0193(8) 0.0212(9) 0.0264(9) -0.0092(7) -0.0034(7) 0.0015(7)
O3 0.0134(8) 0.0159(8) 0.0337(10) -0.0054(7) -0.0083(7) 0.0035(7)
C6 0.0471(18) 0.0338(16) 0.0273(15) 0.0073(12) -0.0042(13) -0.0018(13)
C5 0.0387(16) 0.0417(17) 0.0224(13) 0.0020(12) 0.0023(12) -0.0111(13)
C2 0.0444(18) 0.050(2) 0.0373(17) -0.0235(15) -0.0007(14) 0.0169(15)
C17 0.0117(10) 0.0207(11) 0.0158(10) -0.0037(9) -0.0017(8) 0.0035(8)
C18 0.0450(18) 0.0264(14) 0.0351(16) 0.0051(12) 0.0163(14) 0.0199(13)
C19 0.0349(16) 0.0260(15) 0.054(2) -0.0112(14) 0.0041(14) 0.0037(12)
C20 0.0245(15) 0.0409(19) 0.063(2) -0.0035(16) 0.0051(15) 0.0062(13)
N4 0.0237(11) 0.0254(11) 0.0219(11) -0.0001(9) 0.0017(8) -0.0021(8)
C22 0.0094(9) 0.0201(11) 0.0165(10) -0.0032(9) -0.0003(8) 0.0054(8)
N3 0.0253(11) 0.0285(12) 0.0225(11) -0.0011(9) 0.0020(9) -0.0015(9)
C24 0.0261(13) 0.0262(13) 0.0197(12) -0.0012(10) -0.0002(10) -0.0050(10)
N6 0.0262(12) 0.0263(12) 0.0389(14) -0.0117(10) -0.0007(10) 0.0031(9)
C26 0.0209(11) 0.0242(12) 0.0193(11) -0.0051(9) -0.0038(9) -0.0020(9)
C27 0.0267(13) 0.0194(12) 0.0260(13) 0.0009(10) 0.0012(10) 0.0036(10)
C28 0.0342(14) 0.0204(12) 0.0276(13) -0.0110(10) 0.0014(11) 0.0033(10)
C29 0.0197(11) 0.0161(11) 0.0194(11) -0.0030(9) 0.0035(9) 0.0029(9)
C30 0.0298(13) 0.0245(13) 0.0220(12) -0.0018(10) 0.0050(10) 0.0098(10)
C31 0.0147(10) 0.0195(11) 0.0199(11) -0.0021(9) -0.0010(9) -0.0010(8)
N5 0.0338(12) 0.0249(11) 0.0247(11) -0.0062(9) -0.0002(9) 0.0060(9)
C33 0.0137(10) 0.0184(11) 0.0176(11) -0.0034(9) -0.0027(8) -0.0007(8)
C34 0.0228(12) 0.0305(13) 0.0172(11) -0.0038(10) -0.0007(9) 0.0005(10)
C35 0.0162(10) 0.0161(11) 0.0183(11) -0.0022(8) 0.0009(8) 0.0001(8)
N1 0.0297(12) 0.0344(13) 0.0219(11) -0.0030(9) -0.0019(9) -0.0025(10)
O91 0.0535(17) 0.083(2) 0.0499(16) -0.0164(15) 0.0075(13) 0.0063(15)
C38 0.0183(11) 0.0213(12) 0.0228(12) -0.0016(9) -0.0005(9) 0.0023(9)
C39 0.0205(13) 0.0520(18) 0.0295(14) -0.0142(13) -0.0092(11) 0.0119(12)
C40 0.0242(12) 0.0251(13) 0.0235(12) -0.0080(10) -0.0006(10) 0.0006(10)
C42 0.0193(11) 0.0252(12) 0.0185(11) -0.0022(9) 0.0004(9) -0.0028(9)
C43 0.0238(13) 0.0261(13) 0.0268(13) -0.0040(10) 0.0043(10) 0.0043(10)
C44 0.0199(11) 0.0264(12) 0.0200(12) -0.0065(10) 0.0006(9) -0.0031(9)
C45 0.0185(11) 0.0241(12) 0.0241(12) -0.0031(10) 0.0023(9) 0.0026(9)
C46 0.0268(13) 0.0341(14) 0.0203(12) -0.0105(11) -0.0004(10) -0.0032(11)
N2 0.0312(12) 0.0349(13) 0.0204(11) -0.0054(9) -0.0017(9) -0.0046(10)
C49 0.0368(16) 0.0325(16) 0.0310(15) 0.0008(12) 0.0006(12) 0.0041(12)
C50 0.0266(13) 0.0231(12) 0.0235(12) -0.0021(10) -0.0013(10) -0.0054(10)
C51 0.0423(17) 0.0438(18) 0.0228(14) -0.0079(12) -0.0010(12) -0.0017(13)
O90 0.0610(18) 0.076(2) 0.078(2) -0.0080(17) -0.0366(16) 0.0050(16)
C53 0.0347(15) 0.0426(17) 0.0241(14) -0.0055(12) -0.0021(11) -0.0056(13)
C55 0.0200(12) 0.0216(12) 0.0272(13) -0.0018(10) 0.0027(10) 0.0030(9)
C56 0.0197(12) 0.0217(12) 0.0374(15) -0.0103(11) 0.0006(10) 0.0041(9)
C58 0.057(2) 0.0238(14) 0.0277(15) -0.0045(11) 0.0077(14) 0.0118(13)
C59 0.0278(13) 0.0312(14) 0.0202(12) -0.0015(10) 0.0000(10) 0.0024(11)
C60 0.0305(14) 0.0319(15) 0.0264(14) 0.0016(11) 0.0029(11) 0.0014(11)
C61 0.0407(17) 0.0410(17) 0.0190(13) 0.0006(12) 0.0066(11) -0.0006(13)
C65 0.0346(16) 0.0442(18) 0.0308(15) 0.0002(13) 0.0095(12) 0.0010(13)
C66 0.0395(16) 0.0317(15) 0.0231(13) -0.0079(11) 0.0003(11) 0.0081(12)
C68 0.0358(15) 0.0337(15) 0.0244(13) -0.0042(11) 0.0000(11) -0.0029(12)
C69 0.0409(18) 0.052(2) 0.050(2) -0.0233(17) -0.0010(15) 0.0072(15)
C72 0.0374(16) 0.0367(16) 0.0305(15) -0.0009(12) 0.0042(12) -0.0073(13)
C74 0.058(3) 0.056(3) 0.100(4) -0.019(2) -0.027(3) 0.000(2)
C77 0.059(3) 0.074(3) 0.098(4) -0.057(3) -0.035(2) 0.019(2)
C78 0.066(3) 0.055(3) 0.105(4) -0.019(3) -0.047(3) 0.004(2)

loop_
_atom_type_symbol
_atom_type_description
_atom_type_scat_dispersion_real
_atom_type_scat_dispersion_imag
_atom_type_scat_source
C C 0.0033 0.0016 'International Tables Vol C Tables 4.2.6.8 and 6.1.1.4'
H H 0.0000 0.0000 'International Tables Vol C Tables 4.2.6.8 and 6.1.1.4'
N N 0.0061 0.0033 'International Tables Vol C Tables 4.2.6.8 and 6.1.1.4'
O O 0.0106 0.0060 'International Tables Vol C Tables 4.2.6.8 and 6.1.1.4'
S S 0.1246 0.1234 'International Tables Vol C Tables 4.2.6.8 and 6.1.1.4'
Dy Dy -0.1892 4.4098 'International Tables Vol C Tables 4.2.6.8 and 6.1.1.4'

loop_
_geom_angle_atom_site_label_1
_geom_angle_atom_site_label_2
_geom_angle_atom_site_label_3
_geom_angle
_geom_angle_site_symmetry_1
_geom_angle_site_symmetry_3
O8 Dy1 O4 151.84(6) 2_556 .
O8 Dy1 O1 112.78(7) 2_556 .
O4 Dy1 O1 77.49(7) . .
O8 Dy1 O3 77.58(7) 2_556 .
O4 Dy1 O3 79.36(7) . .
O1 Dy1 O3 77.87(6) . .
O8 Dy1 O9 73.39(6) 2_556 .
O4 Dy1 O9 134.69(7) . .
O1 Dy1 O9 78.68(7) . .
O3 Dy1 O9 131.48(6) . .
O8 Dy1 O5 88.72(7) 2_556 .
O4 Dy1 O5 93.06(7) . .
O1 Dy1 O5 150.54(6) . .
O3 Dy1 O5 128.29(6) . .
O9 Dy1 O5 89.22(6) . .
O8 Dy1 O2 124.74(6) 2_556 .
O4 Dy1 O2 82.83(7) . .
O1 Dy1 O2 74.56(6) . .
O3 Dy1 O2 149.80(6) . .
O9 Dy1 O2 53.79(6) . .
O5 Dy1 O2 76.61(6) . .
O8 Dy1 O7 82.33(7) 2_556 .
O4 Dy1 O7 76.38(7) . .
O1 Dy1 O7 145.43(6) . .
O3 Dy1 O7 75.39(6) . .
O9 Dy1 O7 135.83(6) . .
O5 Dy1 O7 53.30(5) . .
O2 Dy1 O7 123.55(6) . .
O8 Dy1 C35 99.53(7) 2_556 .
O4 Dy1 C35 108.58(7) . .
O1 Dy1 C35 74.27(7) . .
O3 Dy1 C35 148.30(6) . .
O9 Dy1 C35 27.07(7) . .
O5 Dy1 C35 82.74(7) . .
O2 Dy1 C35 26.73(6) . .
O7 Dy1 C35 136.02(6) . .
O8 Dy1 C33 83.62(7) 2_556 .
O4 Dy1 C33 85.52(7) . .
O1 Dy1 C33 162.80(7) . .
O3 Dy1 C33 101.79(7) . .
O9 Dy1 C33 112.44(7) . .
O5 Dy1 C33 26.58(6) . .
O2 Dy1 C33 100.90(7) . .
O7 Dy1 C33 26.79(6) . .
C35 Dy1 C33 109.30(7) . .
O4 S2 C39 103.86(12) . .
O4 S2 C2 104.59(14) . .
C39 S2 C2 99.74(16) . .
O91 S3 C77 106.7(2) . .
O91 S3 C69 106.49(18) . .
C77 S3 C69 97.5(2) . .
O90 S4 C78 105.7(2) . .
O90 S4 C74 107.1(2) . .
C78 S4 C74 97.3(2) . .
C33 O5 Dy1 94.82(14) . .
C56 C1 C43 119.3(3) . .
C33 O7 Dy1 91.20(13) . .
C22 O8 Dy1 176.34(16) . 2_556
C35 O9 Dy1 94.71(14) . .
S2 O4 Dy1 131.59(10) . .
C22 O1 Dy1 123.14(15) . .
C35 O2 Dy1 90.70(14) . .
C5 C6 C49 120.3(3) . .
C6 C5 C65 119.7(3) . .
C26 C17 C44 119.5(2) . .
C26 C17 C22 120.5(2) . .
C44 C17 C22 119.9(2) . .
C58 C18 C20 120.2(3) . .
C20 C19 C30 118.5(3) . .
C19 C20 C18 120.8(3) . .
N3 N4 C42 113.8(2) . .
O8 C22 O1 124.3(2) . .
O8 C22 C17 118.4(2) . .
O1 C22 C17 117.3(2) . .
N4 N3 C24 114.3(2) . .
C49 C24 C60 120.1(3) . .
C49 C24 N3 115.6(3) . .
C60 C24 N3 124.3(2) . .
N5 N6 C43 113.5(2) . .
C50 C26 C17 120.5(2) . .
C55 C27 C42 119.5(2) . .
C40 C28 C43 119.6(3) . .
C56 C29 C40 119.4(2) . .
C56 C29 C35 120.8(2) . .
C40 C29 C35 119.8(2) . .
C66 C30 C19 120.9(3) . .
C66 C30 N5 113.7(3) . .
C19 C30 N5 125.4(3) . .
C38 C31 C55 119.6(2) . .
C38 C31 C33 120.4(2) . .
C55 C31 C33 119.9(2) . .
N6 N5 C30 113.5(2) . .
O5 C33 O7 120.4(2) . .
O5 C33 C31 119.4(2) . .
O7 C33 C31 120.2(2) . .
O5 C33 Dy1 58.59(12) . .
O7 C33 Dy1 62.01(12) . .
C31 C33 Dy1 172.01(16) . .
C46 C34 C50 120.4(2) . .
C46 C34 N2 115.3(2) . .
C50 C34 N2 124.3(2) . .
O2 C35 O9 120.7(2) . .
O2 C35 C29 121.2(2) . .
O9 C35 C29 118.1(2) . .
O2 C35 Dy1 62.57(13) . .
O9 C35 Dy1 58.22(12) . .
C29 C35 Dy1 175.96(17) . .
N2 N1 C59 114.1(2) . .
C45 C38 C31 119.7(2) . .
C28 C40 C29 120.2(3) . .
C45 C42 C27 120.2(2) . .
C45 C42 N4 115.4(2) . .
C27 C42 N4 124.4(2) . .
C1 C43 C28 120.6(2) . .
C1 C43 N6 115.0(3) . .
C28 C43 N6 124.3(3) . .
C46 C44 C17 120.1(2) . .
C42 C45 C38 120.1(2) . .
C44 C46 C34 120.0(2) . .
N1 N2 C34 112.7(2) . .
C24 C49 C6 119.8(3) . .
C26 C50 C34 119.4(2) . .
C68 C51 C61 120.4(3) . .
C72 C53 C59 119.9(3) . .
C27 C55 C31 120.9(2) . .
C1 C56 C29 120.9(3) . .
C18 C58 C66 119.9(3) . .
C53 C59 C68 120.8(3) . .
C53 C59 N1 114.0(3) . .
C68 C59 N1 125.2(3) . .
C65 C60 C24 119.1(3) . .
C72 C61 C51 120.5(3) . .
C5 C65 C60 120.9(3) . .
C30 C66 C58 119.7(3) . .
C51 C68 C59 118.6(3) . .
C61 C72 C53 119.7(3) . .

loop_
_geom_bond_atom_site_label_1
_geom_bond_atom_site_label_2
_geom_bond_distance
_geom_bond_site_symmetry_2
Dy1 O8 2.2731(18) 2_556
Dy1 O4 2.2800(19) .
Dy1 O1 2.3413(18) .
Dy1 O3 2.3580(19) .
Dy1 O9 2.381(2) .
Dy1 O5 2.4090(18) .
Dy1 O2 2.4782(18) .
Dy1 O7 2.4842(19) .
Dy1 C35 2.792(2) .
Dy1 C33 2.813(2) .
S2 O4 1.5220(19) .
S2 C39 1.773(3) .
S2 C2 1.777(3) .
S3 O91 1.485(3) .
S3 C77 1.774(4) .
S3 C69 1.793(4) .
S4 O90 1.490(3) .
S4 C78 1.758(4) .
S4 C74 1.777(5) .
O5 C33 1.263(3) .
C1 C56 1.382(4) .
C1 C43 1.388(4) .
O7 C33 1.268(3) .
O8 C22 1.252(3) .
O8 Dy1 2.2730(18) 2_556
O9 C35 1.275(3) .
O1 C22 1.259(3) .
O2 C35 1.256(3) .
C6 C5 1.376(5) .
C6 C49 1.386(4) .
C5 C65 1.381(5) .
C17 C26 1.392(3) .
C17 C44 1.398(3) .
C17 C22 1.505(3) .
C18 C58 1.378(5) .
C18 C20 1.386(5) .
C19 C20 1.381(4) .
C19 C30 1.395(5) .
N4 N3 1.250(3) .
N4 C42 1.425(3) .
N3 C24 1.427(3) .
C24 C49 1.387(4) .
C24 C60 1.391(4) .
N6 N5 1.239(3) .
N6 C43 1.441(3) .
C26 C50 1.389(4) .
C27 C55 1.378(4) .
C27 C42 1.395(4) .
C28 C40 1.385(4) .
C28 C43 1.394(4) .
C29 C56 1.390(4) .
C29 C40 1.396(4) .
C29 C35 1.499(3) .
C30 C66 1.385(4) .
C30 N5 1.436(3) .
C31 C38 1.394(3) .
C31 C55 1.394(3) .
C31 C33 1.499(3) .
C34 C46 1.391(4) .
C34 C50 1.393(4) .
C34 N2 1.436(3) .
N1 N2 1.245(3) .
N1 C59 1.432(3) .
C38 C45 1.392(3) .
C42 C45 1.389(4) .
C44 C46 1.383(4) .
C51 C68 1.390(4) .
C51 C61 1.393(5) .
C53 C72 1.388(4) .
C53 C59 1.390(4) .
C58 C66 1.384(4) .
C59 C68 1.395(4) .
C60 C65 1.383(4) .
C61 C72 1.378(5) .
